data_4078976
loop_
_publ_author_name
'Perera, T. Hiran'
'Lord, Richard L.'
'Heeg, Mary Jane'
'Schlegel, H. Bernhard'
'Winter, Charles H.'

_publ_section_title
;
 Metallapyrimidines and Metallapyrimidiniums from Oxidative Addition of
 Pyrazolate N--N Bonds to Niobium(III), Niobium(IV), and Tantalum(IV)
 Metal Centers and Assessment of Their Aromatic Character
;
_journal_issue 17
_journal_name_full Organometallics
_journal_page_first 5971
_journal_paper_doi 10.1021/om300490w
_journal_volume 31
_journal_year 2012
_chemical_formula_sum 'C33 H58 Cl N6 Ta'
_chemical_formula_weight 755.25
_chemical_name_systematic
; 
 ? 
;
_space_group_IT_number 19
_symmetry_cell_setting orthorhombic
_symmetry_space_group_name_Hall 'P 2ac 2ab'
_symmetry_space_group_name_H-M 'P 21 21 21'
_atom_sites_solution_hydrogens geom
_atom_sites_solution_primary direct
_atom_sites_solution_secondary difmap
_audit_creation_method SHELXL-97
_cell_angle_alpha 90.00
_cell_angle_beta 90.00
_cell_angle_gamma 90.00
_cell_formula_units_Z 4
_cell_length_a 10.2318(3)
_cell_length_b 17.9282(5)
_cell_length_c 20.2874(6)
_cell_measurement_reflns_used 8121
_cell_measurement_temperature 100(2)
_cell_measurement_theta_max 32.2
_cell_measurement_theta_min 2.5
_cell_volume 3721.48(19)
_computing_cell_refinement 'Bruker APEX2'
_computing_data_collection 'Bruker APEX2'
_computing_data_reduction 'Bruker APEX2'
_computing_molecular_graphics SHELXTL-Plus
_computing_publication_material SHELXL-97
_computing_structure_refinement 'SHELXL-97 (Sheldrick, 1997)'
_computing_structure_solution 'SHELXS-97 (Sheldrick, 1990)'
_diffrn_ambient_temperature 100(2)
_diffrn_measured_fraction_theta_full 0.999
_diffrn_measured_fraction_theta_max 0.987
_diffrn_measurement_method 'Bruker APEX2'
_diffrn_radiation_monochromator graphite
_diffrn_radiation_source 'fine-focus sealed tube'
_diffrn_radiation_type MoK\a
_diffrn_radiation_wavelength 0.71073
_diffrn_reflns_av_R_equivalents 0.0450
_diffrn_reflns_av_sigmaI/netI 0.0282
_diffrn_reflns_limit_h_max 15
_diffrn_reflns_limit_h_min -15
_diffrn_reflns_limit_k_max 26
_diffrn_reflns_limit_k_min 0
_diffrn_reflns_limit_l_max 30
_diffrn_reflns_limit_l_min 0
_diffrn_reflns_number 104878
_diffrn_reflns_theta_full 28.30
_diffrn_reflns_theta_max 32.93
_diffrn_reflns_theta_min 1.52
_exptl_absorpt_coefficient_mu 3.054
_exptl_absorpt_correction_T_max 0.5157
_exptl_absorpt_correction_T_min 0.3979
_exptl_absorpt_correction_type multi-scan
_exptl_absorpt_process_details 'SADABS, Sheldrick, 1997'
_exptl_crystal_colour yellow
_exptl_crystal_density_diffrn 1.348
_exptl_crystal_density_method 'not measured'
_exptl_crystal_description fragment
_exptl_crystal_F_000 1552
_exptl_crystal_size_max 0.37
_exptl_crystal_size_mid 0.29
_exptl_crystal_size_min 0.25
_refine_diff_density_max 1.091
_refine_diff_density_min -0.633
_refine_diff_density_rms 0.074
_refine_ls_abs_structure_details 'Flack H D (1983), Acta Cryst. A39, 876-881'
_refine_ls_abs_structure_Flack -0.009(3)
_refine_ls_extinction_method none
_refine_ls_goodness_of_fit_ref 0.989
_refine_ls_hydrogen_treatment mixed
_refine_ls_matrix_type full
_refine_ls_number_parameters 392
_refine_ls_number_reflns 13561
_refine_ls_number_restraints 0
_refine_ls_restrained_S_all 0.989
_refine_ls_R_factor_all 0.0209
_refine_ls_R_factor_gt 0.0192
_refine_ls_shift/su_max 0.004
_refine_ls_shift/su_mean 0.000
_refine_ls_structure_factor_coef Fsqd
_refine_ls_weighting_details 'calc w=1/[\s^2^(Fo^2^)+(0.0190P)^2^+0.8518P] where P=(Fo^2^+2Fc^2^)/3'
_refine_ls_weighting_scheme calc
_refine_ls_wR_factor_gt 0.0398
_refine_ls_wR_factor_ref 0.0402
_reflns_number_gt 13098
_reflns_number_total 13561
_reflns_threshold_expression >2sigma(I)
_cod_data_source_file om300490w_si_002.cif
_cod_data_source_block hirn_(2)
_cod_depositor_comments
;
The following automatic conversions were performed:

'_exptl_absorpt_correction_type' value 'Multi-scan' changed to
'multi-scan' according to the built-in table from CIF Core dictionary
named 'cif_core.dic' version 2.4.1 from 2010-06-29.

Automatic conversion script
Id: cif_fix_values 1715 2011-07-08 13:25:40Z adriana 
;
_cod_original_sg_symbol_H-M P212121
_cod_database_code 4078976

loop_
_symmetry_equiv_pos_as_xyz
'x, y, z'
'x+1/2, -y+1/2, -z'
'-x, y+1/2, -z+1/2'
'-x+1/2, -y, z+1/2'

loop_
_atom_site_label
_atom_site_type_symbol
_atom_site_fract_x
_atom_site_fract_y
_atom_site_fract_z
_atom_site_U_iso_or_equiv
_atom_site_adp_type
_atom_site_occupancy
_atom_site_symmetry_multiplicity
_atom_site_calc_flag
_atom_site_refinement_flags
Ta1 Ta 0.027765(6) 0.342444(3) 0.209243(3) 0.01210(2) Uani 1 1 d .
Cl1 Cl 0.14845(4) 0.23529(2) 0.16056(2) 0.02072(8) Uani 1 1 d .
N1 N -0.06988(13) 0.42769(7) 0.21104(7) 0.0158(2) Uani 1 1 d .
N2 N -0.04654(13) 0.34490(8) 0.11105(6) 0.0150(2) Uani 1 1 d .
H1N2 H -0.031(3) 0.3110(13) 0.0907(12) 0.031(6) Uiso 1 1 d .
N3 N -0.11677(14) 0.26410(8) 0.23534(7) 0.0155(3) Uani 1 1 d .
N4 N -0.06125(12) 0.29142(7) 0.29262(7) 0.0154(2) Uani 1 1 d .
N5 N 0.20963(15) 0.37940(8) 0.24972(7) 0.0170(3) Uani 1 1 d .
N6 N 0.19940(15) 0.40169(8) 0.18487(7) 0.0174(3) Uani 1 1 d .
C1 C -0.12965(16) 0.47889(9) 0.17415(8) 0.0160(3) Uani 1 1 d .
C2 C -0.15781(17) 0.46192(10) 0.10920(8) 0.0184(3) Uani 1 1 d .
H2 H -0.2062 0.4968 0.0837 0.022 Uiso 1 1 calc R
C3 C -0.11715(16) 0.39457(9) 0.07933(8) 0.0160(3) Uani 1 1 d .
C4 C -0.15639(16) 0.55395(9) 0.20709(10) 0.0210(3) Uani 1 1 d .
C5 C -0.0248(2) 0.58718(12) 0.22572(12) 0.0369(5) Uani 1 1 d .
H5A H -0.0381 0.6358 0.2467 0.044 Uiso 1 1 calc R
H5B H 0.0285 0.5935 0.1860 0.044 Uiso 1 1 calc R
H5C H 0.0201 0.5537 0.2565 0.044 Uiso 1 1 calc R
C6 C -0.2381(2) 0.54112(11) 0.26876(12) 0.0335(5) Uani 1 1 d .
H6A H -0.2504 0.5886 0.2919 0.040 Uiso 1 1 calc R
H6B H -0.1930 0.5058 0.2978 0.040 Uiso 1 1 calc R
H6C H -0.3234 0.5207 0.2563 0.040 Uiso 1 1 calc R
C7 C -0.2275(3) 0.60838(12) 0.16192(14) 0.0423(6) Uani 1 1 d .
H7A H -0.3126 0.5875 0.1496 0.051 Uiso 1 1 calc R
H7B H -0.1753 0.6168 0.1221 0.051 Uiso 1 1 calc R
H7C H -0.2404 0.6558 0.1850 0.051 Uiso 1 1 calc R
C8 C -0.15440(19) 0.38014(11) 0.00680(9) 0.0205(3) Uani 1 1 d .
C9 C -0.3030(2) 0.38612(15) -0.00126(11) 0.0383(5) Uani 1 1 d .
H9A H -0.3303 0.4378 0.0062 0.046 Uiso 1 1 calc R
H9B H -0.3460 0.3535 0.0308 0.046 Uiso 1 1 calc R
H9C H -0.3275 0.3709 -0.0460 0.046 Uiso 1 1 calc R
C10 C -0.0879(3) 0.43863(15) -0.03625(11) 0.0461(6) Uani 1 1 d .
H10A H 0.0072 0.4339 -0.0320 0.055 Uiso 1 1 calc R
H10B H -0.1150 0.4885 -0.0221 0.055 Uiso 1 1 calc R
H10C H -0.1131 0.4310 -0.0824 0.055 Uiso 1 1 calc R
C11 C -0.1135(2) 0.30290(13) -0.01681(10) 0.0354(5) Uani 1 1 d .
H11A H -0.1412 0.2960 -0.0627 0.042 Uiso 1 1 calc R
H11B H -0.1547 0.2649 0.0110 0.042 Uiso 1 1 calc R
H11C H -0.0183 0.2982 -0.0139 0.042 Uiso 1 1 calc R
C12 C -0.22817(16) 0.22910(9) 0.24994(9) 0.0165(3) Uani 1 1 d .
C13 C -0.24540(18) 0.23357(10) 0.31848(9) 0.0193(3) Uani 1 1 d .
H13 H -0.3152 0.2126 0.3432 0.023 Uiso 1 1 calc R
C14 C -0.14153(17) 0.27425(10) 0.34311(8) 0.0172(3) Uani 1 1 d .
C15 C -0.31610(17) 0.19889(10) 0.19673(9) 0.0210(3) Uani 1 1 d .
C16 C -0.4112(2) 0.14214(12) 0.22573(11) 0.0361(5) Uani 1 1 d .
H16A H -0.3621 0.1012 0.2460 0.043 Uiso 1 1 calc R
H16B H -0.4671 0.1223 0.1906 0.043 Uiso 1 1 calc R
H16C H -0.4657 0.1664 0.2592 0.043 Uiso 1 1 calc R
C17 C -0.3927(2) 0.26493(12) 0.16788(12) 0.0346(5) Uani 1 1 d .
H17A H -0.4419 0.2897 0.2031 0.041 Uiso 1 1 calc R
H17B H -0.4534 0.2468 0.1341 0.041 Uiso 1 1 calc R
H17C H -0.3316 0.3005 0.1480 0.041 Uiso 1 1 calc R
C18 C -0.2347(2) 0.16175(13) 0.14291(10) 0.0312(4) Uani 1 1 d .
H18A H -0.1737 0.1982 0.1242 0.037 Uiso 1 1 calc R
H18B H -0.2927 0.1432 0.1081 0.037 Uiso 1 1 calc R
H18C H -0.1856 0.1200 0.1618 0.037 Uiso 1 1 calc R
C19 C -0.11537(18) 0.30095(12) 0.41248(9) 0.0221(4) Uani 1 1 d .
C20 C 0.0133(2) 0.26892(14) 0.43807(10) 0.0341(5) Uani 1 1 d .
H20A H 0.0082 0.2143 0.4386 0.041 Uiso 1 1 calc R
H20B H 0.0293 0.2872 0.4829 0.041 Uiso 1 1 calc R
H20C H 0.0850 0.2846 0.4092 0.041 Uiso 1 1 calc R
C21 C -0.2259(2) 0.27608(13) 0.45792(9) 0.0307(4) Uani 1 1 d .
H21A H -0.3094 0.2947 0.4409 0.037 Uiso 1 1 calc R
H21B H -0.2112 0.2961 0.5022 0.037 Uiso 1 1 calc R
H21C H -0.2282 0.2215 0.4598 0.037 Uiso 1 1 calc R
C22 C -0.1094(2) 0.38645(13) 0.41214(10) 0.0301(5) Uani 1 1 d .
H22A H -0.0397 0.4029 0.3824 0.036 Uiso 1 1 calc R
H22B H -0.0913 0.4045 0.4568 0.036 Uiso 1 1 calc R
H22C H -0.1933 0.4065 0.3970 0.036 Uiso 1 1 calc R
C23 C 0.32775(16) 0.40022(9) 0.27194(8) 0.0158(3) Uani 1 1 d .
C24 C 0.39286(17) 0.43657(9) 0.22052(8) 0.0189(3) Uani 1 1 d .
H24 H 0.4781 0.4575 0.2221 0.023 Uiso 1 1 calc R
C25 C 0.30866(17) 0.43618(9) 0.16673(9) 0.0163(3) Uani 1 1 d .
C26 C 0.37219(18) 0.38347(10) 0.34115(9) 0.0183(3) Uani 1 1 d .
C27 C 0.5134(2) 0.40871(12) 0.35019(10) 0.0292(4) Uani 1 1 d .
H27A H 0.5694 0.3826 0.3185 0.035 Uiso 1 1 calc R
H27B H 0.5421 0.3972 0.3951 0.035 Uiso 1 1 calc R
H27C H 0.5194 0.4626 0.3427 0.035 Uiso 1 1 calc R
C28 C 0.3642(2) 0.29933(11) 0.35277(10) 0.0253(4) Uani 1 1 d .
H28A H 0.2737 0.2826 0.3469 0.030 Uiso 1 1 calc R
H28B H 0.3929 0.2879 0.3977 0.030 Uiso 1 1 calc R
H28C H 0.4207 0.2735 0.3211 0.030 Uiso 1 1 calc R
C29 C 0.2847(2) 0.42450(13) 0.39033(10) 0.0317(5) Uani 1 1 d .
H29A H 0.2907 0.4784 0.3826 0.038 Uiso 1 1 calc R
H29B H 0.3134 0.4132 0.4353 0.038 Uiso 1 1 calc R
H29C H 0.1940 0.4082 0.3846 0.038 Uiso 1 1 calc R
C30 C 0.32374(17) 0.46727(11) 0.09812(9) 0.0211(3) Uani 1 1 d .
C31 C 0.4509(2) 0.51110(12) 0.09357(10) 0.0308(4) Uani 1 1 d .
H31A H 0.4481 0.5531 0.1245 0.037 Uiso 1 1 calc R
H31B H 0.4619 0.5300 0.0486 0.037 Uiso 1 1 calc R
H31C H 0.5244 0.4784 0.1047 0.037 Uiso 1 1 calc R
C32 C 0.3245(2) 0.40287(13) 0.04894(10) 0.0350(5) Uani 1 1 d .
H32A H 0.3961 0.3686 0.0597 0.042 Uiso 1 1 calc R
H32B H 0.3370 0.4225 0.0043 0.042 Uiso 1 1 calc R
H32C H 0.2411 0.3762 0.0513 0.042 Uiso 1 1 calc R
C33 C 0.2093(2) 0.51972(14) 0.08386(11) 0.0370(5) Uani 1 1 d .
H33A H 0.1268 0.4928 0.0898 0.044 Uiso 1 1 calc R
H33B H 0.2153 0.5378 0.0384 0.044 Uiso 1 1 calc R
H33C H 0.2124 0.5622 0.1143 0.044 Uiso 1 1 calc R

loop_
_atom_site_aniso_label
_atom_site_aniso_U_11
_atom_site_aniso_U_22
_atom_site_aniso_U_33
_atom_site_aniso_U_23
_atom_site_aniso_U_13
_atom_site_aniso_U_12
Ta1 0.01231(3) 0.01279(3) 0.01118(2) 0.00041(2) 0.00019(2) -0.00110(2)
Cl1 0.0230(2) 0.01787(19) 0.02124(19) 0.00169(15) 0.00627(16) 0.00550(15)
N1 0.0168(6) 0.0168(6) 0.0139(6) -0.0021(5) 0.0005(6) -0.0025(5)
N2 0.0177(6) 0.0142(6) 0.0130(5) -0.0013(5) -0.0003(4) -0.0002(6)
N3 0.0171(7) 0.0151(6) 0.0143(6) -0.0010(5) -0.0008(5) -0.0005(5)
N4 0.0153(6) 0.0190(6) 0.0119(5) 0.0002(5) -0.0007(5) -0.0016(5)
N5 0.0173(7) 0.0201(7) 0.0135(6) 0.0015(5) -0.0001(5) -0.0022(6)
N6 0.0167(7) 0.0211(7) 0.0145(6) 0.0031(5) -0.0002(5) -0.0032(6)
C1 0.0142(7) 0.0104(7) 0.0233(8) -0.0017(6) 0.0009(6) -0.0020(6)
C2 0.0188(8) 0.0165(8) 0.0200(8) 0.0016(6) -0.0011(6) 0.0013(6)
C3 0.0169(7) 0.0169(7) 0.0141(7) 0.0004(6) 0.0002(6) -0.0023(6)
C4 0.0192(8) 0.0130(7) 0.0308(9) -0.0040(7) 0.0028(8) -0.0009(6)
C5 0.0239(9) 0.0282(10) 0.0585(14) -0.0221(9) 0.0090(10) -0.0081(9)
C6 0.0367(11) 0.0199(9) 0.0439(12) -0.0101(8) 0.0172(9) -0.0034(8)
C7 0.0571(16) 0.0173(10) 0.0525(15) -0.0027(9) -0.0083(12) 0.0130(10)
C8 0.0230(9) 0.0262(9) 0.0124(7) 0.0001(6) -0.0024(6) 0.0031(7)
C9 0.0306(11) 0.0573(15) 0.0270(11) -0.0134(10) -0.0099(9) 0.0105(11)
C10 0.0674(17) 0.0518(14) 0.0190(10) 0.0081(9) 0.0008(11) -0.0143(14)
C11 0.0456(13) 0.0424(12) 0.0181(9) -0.0104(8) -0.0085(9) 0.0121(10)
C12 0.0160(7) 0.0142(7) 0.0194(8) 0.0011(6) 0.0004(6) 0.0000(6)
C13 0.0156(8) 0.0218(8) 0.0206(8) 0.0057(6) 0.0025(6) -0.0015(6)
C14 0.0156(7) 0.0215(8) 0.0144(7) 0.0035(6) 0.0017(6) 0.0027(6)
C15 0.0201(8) 0.0196(8) 0.0233(9) -0.0021(6) -0.0007(6) -0.0051(6)
C16 0.0353(11) 0.0365(12) 0.0364(11) -0.0044(8) 0.0039(9) -0.0193(9)
C17 0.0325(11) 0.0308(11) 0.0404(12) -0.0014(9) -0.0169(10) -0.0003(9)
C18 0.0302(10) 0.0348(11) 0.0285(10) -0.0121(9) 0.0032(7) -0.0072(9)
C19 0.0157(8) 0.0371(11) 0.0135(8) 0.0021(7) -0.0005(6) 0.0027(7)
C20 0.0219(10) 0.0589(14) 0.0216(9) 0.0044(9) -0.0025(7) 0.0103(10)
C21 0.0241(9) 0.0513(13) 0.0166(8) 0.0057(8) 0.0047(7) 0.0013(9)
C22 0.0291(11) 0.0406(12) 0.0207(9) -0.0077(8) -0.0009(8) -0.0006(9)
C23 0.0150(7) 0.0158(7) 0.0165(7) -0.0021(6) -0.0008(6) -0.0007(6)
C24 0.0180(8) 0.0173(8) 0.0215(9) -0.0013(6) 0.0011(6) -0.0022(6)
C25 0.0165(7) 0.0149(7) 0.0176(7) 0.0009(6) 0.0027(6) -0.0014(6)
C26 0.0172(8) 0.0203(8) 0.0174(8) -0.0009(6) -0.0029(6) -0.0017(6)
C27 0.0263(10) 0.0344(10) 0.0269(9) 0.0024(7) -0.0089(8) -0.0066(8)
C28 0.0315(10) 0.0220(9) 0.0225(9) 0.0035(7) -0.0014(8) -0.0006(8)
C29 0.0373(12) 0.0366(11) 0.0211(9) -0.0079(8) 0.0005(8) 0.0047(9)
C30 0.0206(8) 0.0240(9) 0.0185(8) 0.0032(7) 0.0031(6) -0.0032(7)
C31 0.0308(11) 0.0344(11) 0.0271(9) 0.0027(8) 0.0092(8) -0.0100(8)
C32 0.0424(12) 0.0399(12) 0.0225(10) -0.0048(9) 0.0079(9) -0.0121(10)
C33 0.0322(11) 0.0486(14) 0.0303(11) 0.0193(10) 0.0046(9) 0.0047(10)

loop_
_atom_type_symbol
_atom_type_description
_atom_type_scat_dispersion_real
_atom_type_scat_dispersion_imag
_atom_type_scat_source
C C 0.0033 0.0016 'International Tables Vol C Tables 4.2.6.8 and 6.1.1.4'
H H 0.0000 0.0000 'International Tables Vol C Tables 4.2.6.8 and 6.1.1.4'
N N 0.0061 0.0033 'International Tables Vol C Tables 4.2.6.8 and 6.1.1.4'
Cl Cl 0.1484 0.1585 'International Tables Vol C Tables 4.2.6.8 and 6.1.1.4'
Ta Ta -0.7052 6.5227 'International Tables Vol C Tables 4.2.6.8 and 6.1.1.4'

loop_
_geom_angle_atom_site_label_1
_geom_angle_atom_site_label_2
_geom_angle_atom_site_label_3
_geom_angle
N1 Ta1 N3 99.72(6)
N1 Ta1 N6 92.22(6)
N3 Ta1 N6 167.97(6)
N1 Ta1 N4 96.30(6)
N3 Ta1 N4 38.12(5)
N6 Ta1 N4 139.34(5)
N1 Ta1 N2 78.84(6)
N3 Ta1 N2 89.90(5)
N6 Ta1 N2 93.87(5)
N4 Ta1 N2 126.78(5)
N1 Ta1 N5 102.06(6)
N3 Ta1 N5 136.10(6)
N6 Ta1 N5 37.85(5)
N4 Ta1 N5 101.56(5)
N2 Ta1 N5 131.47(5)
N1 Ta1 Cl1 157.76(5)
N3 Ta1 Cl1 86.18(4)
N6 Ta1 Cl1 83.26(4)
N4 Ta1 Cl1 101.31(4)
N2 Ta1 Cl1 79.75(4)
N5 Ta1 Cl1 87.69(4)
C1 N1 Ta1 144.69(13)
C3 N2 Ta1 131.83(12)
C12 N3 N4 109.32(13)
C12 N3 Ta1 165.63(12)
N4 N3 Ta1 71.75(8)
C14 N4 N3 107.89(13)
C14 N4 Ta1 164.29(12)
N3 N4 Ta1 70.13(8)
C23 N5 N6 107.94(14)
C23 N5 Ta1 176.27(13)
N6 N5 Ta1 69.97(9)
C25 N6 N5 109.58(14)
C25 N6 Ta1 176.69(13)
N5 N6 Ta1 72.17(9)
N1 C1 C2 118.63(15)
N1 C1 C4 116.31(15)
C2 C1 C4 125.00(16)
C1 C2 C3 122.36(16)
N2 C3 C2 122.03(15)
N2 C3 C8 119.29(15)
C2 C3 C8 118.67(15)
C7 C4 C6 109.20(18)
C7 C4 C5 108.77(18)
C6 C4 C5 109.96(18)
C7 C4 C1 112.75(17)
C6 C4 C1 108.96(14)
C5 C4 C1 107.18(14)
C10 C8 C11 108.79(18)
C10 C8 C9 109.5(2)
C11 C8 C9 107.60(18)
C10 C8 C3 108.71(16)
C11 C8 C3 112.62(15)
C9 C8 C3 109.59(16)
N3 C12 C13 107.47(16)
N3 C12 C15 121.36(15)
C13 C12 C15 130.95(16)
C14 C13 C12 106.95(16)
N4 C14 C13 108.31(15)
N4 C14 C19 121.83(16)
C13 C14 C19 129.81(16)
C12 C15 C18 110.11(15)
C12 C15 C16 110.16(16)
C18 C15 C16 109.45(16)
C12 C15 C17 107.50(15)
C18 C15 C17 110.00(17)
C16 C15 C17 109.60(17)
C14 C19 C21 109.81(16)
C14 C19 C20 110.51(16)
C21 C19 C20 108.90(16)
C14 C19 C22 108.64(16)
C21 C19 C22 108.93(18)
C20 C19 C22 110.04(19)
N5 C23 C24 107.93(15)
N5 C23 C26 121.95(15)
C24 C23 C26 130.11(16)
C25 C24 C23 106.72(15)
N6 C25 C24 107.83(15)
N6 C25 C30 120.91(16)
C24 C25 C30 131.26(16)
C23 C26 C27 109.82(16)
C23 C26 C29 109.62(15)
C27 C26 C29 109.47(16)
C23 C26 C28 108.92(15)
C27 C26 C28 108.96(17)
C29 C26 C28 110.04(17)
C25 C30 C31 109.53(15)
C25 C30 C32 108.94(16)
C31 C30 C32 110.27(16)
C25 C30 C33 108.88(15)
C31 C30 C33 108.99(17)
C32 C30 C33 110.22(18)

loop_
_geom_bond_atom_site_label_1
_geom_bond_atom_site_label_2
_geom_bond_distance
Ta1 N1 1.8263(13)
Ta1 N3 2.1071(14)
Ta1 N6 2.1111(15)
Ta1 N4 2.1277(14)
Ta1 N2 2.1328(13)
Ta1 N5 2.1391(15)
Ta1 Cl1 2.4882(4)
N1 C1 1.333(2)
N2 C3 1.315(2)
N3 C12 1.334(2)
N3 N4 1.3830(19)
N4 C14 1.349(2)
N5 C23 1.343(2)
N5 N6 1.379(2)
N6 C25 1.329(2)
C1 C2 1.383(2)
C1 C4 1.527(2)
C2 C3 1.414(2)
C3 C8 1.542(2)
C4 C7 1.524(3)
C4 C6 1.522(3)
C4 C5 1.520(3)
C8 C10 1.525(3)
C8 C11 1.524(3)
C8 C9 1.532(3)
C12 C13 1.404(2)
C12 C15 1.506(2)
C13 C14 1.382(3)
C14 C19 1.510(2)
C15 C18 1.526(3)
C15 C16 1.526(3)
C15 C17 1.536(3)
C19 C21 1.526(3)
C19 C20 1.527(3)
C19 C22 1.534(3)
C23 C24 1.399(2)
C23 C26 1.506(2)
C24 C25 1.390(2)
C25 C30 1.507(2)
C26 C27 1.525(3)
C26 C29 1.529(3)
C26 C28 1.529(2)
C30 C31 1.522(3)
C30 C32 1.526(3)
C30 C33 1.530(3)

loop_
_geom_torsion_atom_site_label_1
_geom_torsion_atom_site_label_2
_geom_torsion_atom_site_label_3
_geom_torsion_atom_site_label_4
_geom_torsion
N3 Ta1 N1 C1 -104.3(2)
N6 Ta1 N1 C1 77.2(2)
N4 Ta1 N1 C1 -142.6(2)
N2 Ta1 N1 C1 -16.3(2)
N5 Ta1 N1 C1 114.1(2)
Cl1 Ta1 N1 C1 -0.3(3)
N1 Ta1 N2 C3 4.84(15)
N3 Ta1 N2 C3 104.77(15)
N6 Ta1 N2 C3 -86.66(15)
N4 Ta1 N2 C3 94.39(16)
N5 Ta1 N2 C3 -91.47(16)
Cl1 Ta1 N2 C3 -169.09(15)
N1 Ta1 N3 C12 8.9(5)
N6 Ta1 N3 C12 -178.1(4)
N4 Ta1 N3 C12 96.7(5)
N2 Ta1 N3 C12 -69.8(5)
N5 Ta1 N3 C12 127.8(5)
Cl1 Ta1 N3 C12 -149.5(5)
N1 Ta1 N3 N4 -87.82(9)
N6 Ta1 N3 N4 85.1(3)
N2 Ta1 N3 N4 -166.48(9)
N5 Ta1 N3 N4 31.11(12)
Cl1 Ta1 N3 N4 113.79(8)
C12 N3 N4 C14 -1.33(18)
Ta1 N3 N4 C14 163.52(12)
C12 N3 N4 Ta1 -164.86(13)
N1 Ta1 N4 C14 12.2(4)
N3 Ta1 N4 C14 -85.5(4)
N6 Ta1 N4 C14 113.1(4)
N2 Ta1 N4 C14 -68.5(5)
N5 Ta1 N4 C14 116.0(4)
Cl1 Ta1 N4 C14 -154.1(4)
N1 Ta1 N4 N3 97.73(9)
N6 Ta1 N4 N3 -161.42(9)
N2 Ta1 N4 N3 16.97(11)
N5 Ta1 N4 N3 -158.55(9)
Cl1 Ta1 N4 N3 -68.60(8)
N1 Ta1 N5 C23 -134(2)
N3 Ta1 N5 C23 108(2)
N6 Ta1 N5 C23 -56(2)
N4 Ta1 N5 C23 127(2)
N2 Ta1 N5 C23 -49(2)
Cl1 Ta1 N5 C23 26(2)
N1 Ta1 N5 N6 -77.85(10)
N3 Ta1 N5 N6 164.05(9)
N4 Ta1 N5 N6 -176.95(9)
N2 Ta1 N5 N6 7.83(12)
Cl1 Ta1 N5 N6 81.98(9)
C23 N5 N6 C25 -0.30(19)
Ta1 N5 N6 C25 -177.03(14)
C23 N5 N6 Ta1 176.73(13)
N1 Ta1 N6 C25 -131(2)
N3 Ta1 N6 C25 56(2)
N4 Ta1 N6 C25 127(2)
N2 Ta1 N6 C25 -52(2)
N5 Ta1 N6 C25 122(2)
Cl1 Ta1 N6 C25 27(2)
N1 Ta1 N6 N5 106.92(9)
N3 Ta1 N6 N5 -66.1(3)
N4 Ta1 N6 N5 4.58(13)
N2 Ta1 N6 N5 -174.13(9)
Cl1 Ta1 N6 N5 -94.94(9)
Ta1 N1 C1 C2 18.8(3)
Ta1 N1 C1 C4 -158.61(15)
N1 C1 C2 C3 -4.7(3)
C4 C1 C2 C3 172.46(16)
Ta1 N2 C3 C2 0.7(2)
Ta1 N2 C3 C8 179.22(12)
C1 C2 C3 N2 -2.1(3)
C1 C2 C3 C8 179.35(16)
N1 C1 C4 C7 -178.73(17)
C2 C1 C4 C7 4.0(3)
N1 C1 C4 C6 -57.3(2)
C2 C1 C4 C6 125.4(2)
N1 C1 C4 C5 61.6(2)
C2 C1 C4 C5 -115.6(2)
N2 C3 C8 C10 -114.6(2)
C2 C3 C8 C10 64.0(2)
N2 C3 C8 C11 6.0(2)
C2 C3 C8 C11 -175.36(17)
N2 C3 C8 C9 125.78(19)
C2 C3 C8 C9 -55.6(2)
N4 N3 C12 C13 -0.17(19)
Ta1 N3 C12 C13 -92.0(5)
N4 N3 C12 C15 174.98(15)
Ta1 N3 C12 C15 83.2(5)
N3 C12 C13 C14 1.6(2)
C15 C12 C13 C14 -172.95(17)
N3 N4 C14 C13 2.31(19)
Ta1 N4 C14 C13 82.4(5)
N3 N4 C14 C19 -175.33(15)
Ta1 N4 C14 C19 -95.2(4)
C12 C13 C14 N4 -2.4(2)
C12 C13 C14 C19 174.99(18)
N3 C12 C15 C18 41.7(2)
C13 C12 C15 C18 -144.4(2)
N3 C12 C15 C16 162.52(17)
C13 C12 C15 C16 -23.6(3)
N3 C12 C15 C17 -78.1(2)
C13 C12 C15 C17 95.8(2)
N4 C14 C19 C21 177.22(16)
C13 C14 C19 C21 0.1(3)
N4 C14 C19 C20 -62.6(2)
C13 C14 C19 C20 120.3(2)
N4 C14 C19 C22 58.2(2)
C13 C14 C19 C22 -118.9(2)
N6 N5 C23 C24 0.34(19)
Ta1 N5 C23 C24 56(2)
N6 N5 C23 C26 -179.10(15)
Ta1 N5 C23 C26 -124(2)
N5 C23 C24 C25 -0.3(2)
C26 C23 C24 C25 179.12(17)
N5 N6 C25 C24 0.14(19)
Ta1 N6 C25 C24 -121(2)
N5 N6 C25 C30 -179.33(15)
Ta1 N6 C25 C30 59(2)
C23 C24 C25 N6 0.1(2)
C23 C24 C25 C30 179.46(18)
N5 C23 C26 C27 175.80(16)
C24 C23 C26 C27 -3.5(3)
N5 C23 C26 C29 -63.9(2)
C24 C23 C26 C29 116.8(2)
N5 C23 C26 C28 56.5(2)
C24 C23 C26 C28 -122.7(2)
N6 C25 C30 C31 173.56(17)
C24 C25 C30 C31 -5.8(3)
N6 C25 C30 C32 -65.8(2)
C24 C25 C30 C32 114.9(2)
N6 C25 C30 C33 54.5(2)
C24 C25 C30 C33 -124.8(2)
